data_1542567
loop_
_publ_author_name
'Chen, Zhengkai'
'Li, Hongli'
'Dong, Weipeng'
'Miao, Maozhong'
'Ren, Hongjun'

_publ_section_title
;
 I2-Catalyzed Oxidative Coupling Reactions of Hydrazones and Amines and
 the Application in the Synthesis of 1,3,5-Trisubstituted 1,2,4-Triazoles.
;
_journal_issue 6
_journal_name_full 'Organic letters'
_journal_page_first 1334
_journal_page_last 1337
_journal_paper_doi 10.1021/acs.orglett.6b00277
_journal_volume 18
_journal_year 2016
_chemical_formula_moiety 'C21 H17 N3 O'
_chemical_formula_sum 'C21 H17 N3 O'
_chemical_formula_weight 327.38
_chemical_name_systematic
;
 ? 
;
_space_group_crystal_system monoclinic
_space_group_IT_number 15
_space_group_name_Hall '-C 2yc'
_space_group_name_H-M_alt 'C 1 2/c 1'
_symmetry_space_group_name_Hall '-C 2yc'
_symmetry_space_group_name_H-M 'C 1 2/c 1'
_atom_sites_solution_hydrogens geom
_atom_sites_solution_primary direct
_atom_sites_solution_secondary difmap
_audit_creation_date 2015-07-02
_audit_creation_method
;
Olex2 1.2
(compiled 2014.03.20 svn.r2914 for OlexSys, GUI svn.r4816)
;
_cell_angle_alpha 90.00
_cell_angle_beta 99.879(5)
_cell_angle_gamma 90.00
_cell_formula_units_Z 8
_cell_length_a 17.9422(11)
_cell_length_b 9.9101(7)
_cell_length_c 19.1301(11)
_cell_measurement_reflns_used 1876
_cell_measurement_temperature 170
_cell_measurement_theta_max 29.3208
_cell_measurement_theta_min 3.0552
_cell_volume 3351.1(4)
_computing_cell_refinement
;
CrysAlisPro, Agilent Technologies,
Version 1.171.35.11 (release 16-05-2011 CrysAlis171 .NET)
(compiled May 16 2011,17:55:39)
;
_computing_data_collection
;
CrysAlisPro, Agilent Technologies,
Version 1.171.35.11 (release 16-05-2011 CrysAlis171 .NET)
(compiled May 16 2011,17:55:39)
;
_computing_data_reduction
;
CrysAlisPro, Agilent Technologies,
Version 1.171.35.11 (release 16-05-2011 CrysAlis171 .NET)
(compiled May 16 2011,17:55:39)
;
_computing_molecular_graphics 'Olex2 (Dolomanov et al., 2009)'
_computing_publication_material 'Olex2 (Dolomanov et al., 2009)'
_computing_structure_refinement 'ShelXL (Sheldrick, 2008)'
_computing_structure_solution 'ShelXS (Sheldrick, 2008)'
_diffrn_ambient_temperature 170
_diffrn_detector_area_resol_mean 10.3592
_diffrn_measured_fraction_theta_full 0.997
_diffrn_measured_fraction_theta_max 0.997
_diffrn_measurement_device_type 'Xcalibur, Atlas, Gemini ultra'
_diffrn_measurement_method '\w scans'
_diffrn_orient_matrix_UB_11 0.0131257000
_diffrn_orient_matrix_UB_12 -0.0317945000
_diffrn_orient_matrix_UB_13 0.0330215000
_diffrn_orient_matrix_UB_21 -0.0335636000
_diffrn_orient_matrix_UB_22 0.0196641000
_diffrn_orient_matrix_UB_23 0.0121918000
_diffrn_orient_matrix_UB_31 -0.0176451000
_diffrn_orient_matrix_UB_32 -0.0610479000
_diffrn_orient_matrix_UB_33 -0.0133008000
_diffrn_radiation_monochromator graphite
_diffrn_radiation_type MoK\a
_diffrn_radiation_wavelength 0.71073
_diffrn_reflns_av_R_equivalents 0.0370
_diffrn_reflns_av_unetI/netI 0.0501
_diffrn_reflns_limit_h_max 16
_diffrn_reflns_limit_h_min -21
_diffrn_reflns_limit_k_max 8
_diffrn_reflns_limit_k_min -11
_diffrn_reflns_limit_l_max 23
_diffrn_reflns_limit_l_min -18
_diffrn_reflns_number 6684
_diffrn_reflns_theta_full 25.35
_diffrn_reflns_theta_max 25.35
_diffrn_reflns_theta_min 3.06
_diffrn_source 'Enhance (Mo) X-ray Source'
_exptl_absorpt_coefficient_mu 0.082
_exptl_absorpt_correction_T_max 1.00000
_exptl_absorpt_correction_T_min 0.91763
_exptl_absorpt_correction_type multi-scan
_exptl_absorpt_process_details
;
CrysAlisPro, Agilent Technologies,
Version 1.171.35.11 (release 16-05-2011 CrysAlis171 .NET)
(compiled May 16 2011,17:55:39)
Empirical absorption correction using spherical harmonics,
 implemented in SCALE3 ABSPACK scaling algorithm.
;
_exptl_crystal_colour yellow
_exptl_crystal_colour_primary yellow
_exptl_crystal_density_diffrn 1.298
_exptl_crystal_density_method 'not measured'
_exptl_crystal_description block
_exptl_crystal_F_000 1376
_exptl_crystal_size_max 0.42
_exptl_crystal_size_mid 0.35
_exptl_crystal_size_min 0.3
_refine_diff_density_max 0.231
_refine_diff_density_min -0.285
_refine_diff_density_rms 0.049
_refine_ls_extinction_method none
_refine_ls_goodness_of_fit_ref 1.024
_refine_ls_hydrogen_treatment constr
_refine_ls_matrix_type full
_refine_ls_number_parameters 227
_refine_ls_number_reflns 3059
_refine_ls_number_restraints 0
_refine_ls_restrained_S_all 1.024
_refine_ls_R_factor_all 0.0645
_refine_ls_R_factor_gt 0.0458
_refine_ls_shift/su_max 0.001
_refine_ls_shift/su_mean 0.000
_refine_ls_structure_factor_coef Fsqd
_refine_ls_weighting_details 'calc w=1/[\s^2^(Fo^2^)+(0.0526P)^2^+1.0286P] where P=(Fo^2^+2Fc^2^)/3'
_refine_ls_weighting_scheme calc
_refine_ls_wR_factor_gt 0.1051
_refine_ls_wR_factor_ref 0.1175
_reflns_number_gt 2336
_reflns_number_total 3059
_reflns_threshold_expression >2sigma(I)
_cod_data_source_file ol6b00277_si_003.cif
_cod_data_source_block 150702_dwp_3_153
_cod_depositor_comments 'Adding full bibliography for 1542567.cif.'
_cod_database_code 1542567
_chemical_oxdiff_formula 'c10 h10 n2 o8'
_reflns_odcompleteness_completeness 99.53
_reflns_odcompleteness_iscentric 1
_reflns_odcompleteness_theta 26.32
_olex2_refinement_description
;
1. Fixed Uiso
 At 1.2 times of:
  All C(H) groups
 At 1.5 times of:
  All C(H,H,H) groups
2.a Aromatic/amide H refined with riding coordinates:
 C1(H1), C2(H2), C4(H4), C5(H5), C11(H11), C12(H12), C13(H13), C14(H14),
 C15(H15), C17(H17), C18(H18), C19(H19), C20(H20), C21(H21)
2.b Idealised Me refined as rotating group:
 C7(H7A,H7B,H7C)
;

loop_
_space_group_symop_id
_space_group_symop_operation_xyz
1 'x, y, z'
2 '-x, y, -z+1/2'
3 'x+1/2, y+1/2, z'
4 '-x+1/2, y+1/2, -z+1/2'
5 '-x, -y, -z'
6 'x, -y, z-1/2'
7 '-x+1/2, -y+1/2, -z'
8 'x+1/2, -y+1/2, z-1/2'

loop_
_atom_site_label
_atom_site_type_symbol
_atom_site_fract_x
_atom_site_fract_y
_atom_site_fract_z
_atom_site_U_iso_or_equiv
_atom_site_adp_type
_atom_site_occupancy
_atom_site_calc_flag
_atom_site_refinement_flags_posn
O1 O 0.05914(7) 0.11687(14) 1.06114(6) 0.0367(4) Uani 1 d .
N1 N 0.11883(8) 0.27778(15) 0.74702(7) 0.0249(3) Uani 1 d .
N2 N 0.23118(8) 0.18411(15) 0.79488(7) 0.0285(4) Uani 1 d .
N3 N 0.23390(8) 0.23022(16) 0.72862(7) 0.0299(4) Uani 1 d .
C1 C 0.05893(10) 0.20681(18) 0.87798(8) 0.0272(4) Uani 1 d .
H1 H 0.0233 0.2378 0.8387 0.033 Uiso 1 calc R
C2 C 0.03584(10) 0.18094(19) 0.94185(9) 0.0298(4) Uani 1 d .
H2 H -0.0156 0.1936 0.9462 0.036 Uiso 1 calc R
C3 C 0.08760(10) 0.13638(19) 0.99988(8) 0.0287(4) Uani 1 d .
C4 C 0.16259(10) 0.11688(19) 0.99344(9) 0.0312(4) Uani 1 d .
H4 H 0.1981 0.0861 1.0328 0.037 Uiso 1 calc R
C5 C 0.18537(10) 0.1426(2) 0.92906(9) 0.0305(4) Uani 1 d .
H5 H 0.2368 0.1291 0.9247 0.037 Uiso 1 calc R
C6 C 0.13431(10) 0.18779(18) 0.87076(8) 0.0255(4) Uani 1 d .
C7 C 0.11117(12) 0.0802(2) 1.12330(9) 0.0466(6) Uani 1 d .
H7A H 0.1360 -0.0050 1.1149 0.070 Uiso 1 calc GR
H7B H 0.0839 0.0691 1.1631 0.070 Uiso 1 calc GR
H7C H 0.1494 0.1511 1.1346 0.070 Uiso 1 calc GR
C8 C 0.16098(9) 0.21534(17) 0.80376(8) 0.0239(4) Uani 1 d .
C9 C 0.16675(9) 0.28555(17) 0.70031(8) 0.0202(4) Uani 1 d .
C10 C 0.14774(9) 0.34972(19) 0.63087(8) 0.0255(4) Uani 1 d .
C11 C 0.10277(10) 0.46374(19) 0.62366(8) 0.0283(4) Uani 1 d .
H11 H 0.0830 0.4973 0.6633 0.034 Uiso 1 calc R
C12 C 0.08648(10) 0.5290(2) 0.55918(8) 0.0338(5) Uani 1 d .
H12 H 0.0559 0.6079 0.5546 0.041 Uiso 1 calc R
C13 C 0.11457(10) 0.4799(2) 0.50114(9) 0.0376(5) Uani 1 d .
H13 H 0.1043 0.5261 0.4570 0.045 Uiso 1 calc R
C14 C 0.15757(11) 0.3637(2) 0.50749(9) 0.0371(5) Uani 1 d .
H14 H 0.1756 0.3287 0.4673 0.044 Uiso 1 calc R
C15 C 0.17453(10) 0.2980(2) 0.57203(8) 0.0317(5) Uani 1 d .
H15 H 0.2042 0.2181 0.5763 0.038 Uiso 1 calc R
C16 C 0.30449(9) 0.22489(18) 0.70206(8) 0.0246(4) Uani 1 d .
C17 C 0.33607(10) 0.3411(2) 0.67992(9) 0.0303(4) Uani 1 d .
H17 H 0.3102 0.4248 0.6793 0.036 Uiso 1 calc R
C18 C 0.40613(10) 0.3339(2) 0.65864(9) 0.0340(5) Uani 1 d .
H18 H 0.4279 0.4128 0.6423 0.041 Uiso 1 calc R
C19 C 0.44418(10) 0.2127(2) 0.66118(9) 0.0336(5) Uani 1 d .
H19 H 0.4926 0.2087 0.6476 0.040 Uiso 1 calc R
C20 C 0.41228(10) 0.0970(2) 0.68333(8) 0.0320(4) Uani 1 d .
H20 H 0.4387 0.0137 0.6849 0.038 Uiso 1 calc R
C21 C 0.34182(10) 0.10242(19) 0.70318(8) 0.0290(4) Uani 1 d .
H21 H 0.3192 0.0227 0.7175 0.035 Uiso 1 calc R

loop_
_atom_site_aniso_label
_atom_site_aniso_U_11
_atom_site_aniso_U_22
_atom_site_aniso_U_33
_atom_site_aniso_U_23
_atom_site_aniso_U_13
_atom_site_aniso_U_12
O1 0.0397(8) 0.0437(9) 0.0292(7) 0.0040(6) 0.0128(5) -0.0010(6)
N1 0.0255(8) 0.0226(9) 0.0269(7) -0.0007(6) 0.0052(5) 0.0005(6)
N2 0.0322(9) 0.0276(9) 0.0274(8) 0.0077(6) 0.0095(6) 0.0030(7)
N3 0.0324(9) 0.0272(9) 0.0315(8) 0.0041(6) 0.0090(6) 0.0010(7)
C1 0.0290(10) 0.0232(11) 0.0292(9) 0.0009(7) 0.0043(7) 0.0000(8)
C2 0.0272(10) 0.0281(11) 0.0353(10) -0.0006(8) 0.0085(7) -0.0012(8)
C3 0.0362(10) 0.0232(11) 0.0285(9) -0.0006(7) 0.0103(7) -0.0046(8)
C4 0.0319(10) 0.0310(12) 0.0300(9) 0.0049(8) 0.0037(7) 0.0013(9)
C5 0.0270(10) 0.0306(12) 0.0353(10) 0.0005(8) 0.0092(7) 0.0016(8)
C6 0.0301(10) 0.0192(10) 0.0275(9) -0.0002(7) 0.0056(7) -0.0014(8)
C7 0.0528(13) 0.0572(16) 0.0312(11) 0.0077(9) 0.0112(9) 0.0062(12)
C8 0.0248(9) 0.0173(10) 0.0304(9) -0.0018(7) 0.0070(7) -0.0022(7)
C9 0.0219(9) 0.0157(9) 0.0229(8) -0.0010(7) 0.0033(6) 0.0005(7)
C10 0.0241(9) 0.0265(11) 0.0253(9) -0.0014(7) 0.0023(6) -0.0014(8)
C11 0.0299(10) 0.0282(11) 0.0268(9) -0.0024(7) 0.0047(7) 0.0030(8)
C12 0.0365(11) 0.0310(12) 0.0328(10) 0.0025(8) 0.0029(7) 0.0059(9)
C13 0.0379(11) 0.0471(14) 0.0265(9) 0.0061(9) 0.0020(7) 0.0026(10)
C14 0.0336(11) 0.0522(14) 0.0258(10) -0.0035(9) 0.0063(7) 0.0057(10)
C15 0.0291(10) 0.0358(12) 0.0298(10) -0.0045(8) 0.0039(7) 0.0057(9)
C16 0.0244(9) 0.0267(11) 0.0226(8) 0.0013(7) 0.0037(6) 0.0020(8)
C17 0.0314(10) 0.0245(11) 0.0353(10) 0.0014(8) 0.0062(7) 0.0028(8)
C18 0.0332(10) 0.0288(12) 0.0414(11) 0.0032(8) 0.0102(8) -0.0031(9)
C19 0.0289(10) 0.0398(13) 0.0341(10) 0.0016(8) 0.0106(7) 0.0040(9)
C20 0.0360(10) 0.0302(12) 0.0303(9) 0.0032(8) 0.0067(7) 0.0108(9)
C21 0.0334(10) 0.0242(11) 0.0297(9) 0.0057(7) 0.0063(7) 0.0022(8)

loop_
_atom_type_symbol
_atom_type_description
_atom_type_scat_dispersion_real
_atom_type_scat_dispersion_imag
_atom_type_scat_source
C C 0.0033 0.0016 'International Tables Vol C Tables 4.2.6.8 and 6.1.1.4'
H H 0.0000 0.0000 'International Tables Vol C Tables 4.2.6.8 and 6.1.1.4'
N N 0.0061 0.0033 'International Tables Vol C Tables 4.2.6.8 and 6.1.1.4'
O O 0.0106 0.0060 'International Tables Vol C Tables 4.2.6.8 and 6.1.1.4'

loop_
_geom_angle_atom_site_label_1
_geom_angle_atom_site_label_2
_geom_angle_atom_site_label_3
_geom_angle
C3 O1 C7 117.53(14)
C9 N1 C8 103.01(13)
C8 N2 N3 103.11(13)
N2 N3 C16 119.40(13)
C9 N3 N2 109.82(13)
C9 N3 C16 130.54(14)
C2 C1 H1 119.8
C2 C1 C6 120.38(16)
C6 C1 H1 119.8
C1 C2 H2 119.8
C1 C2 C3 120.31(17)
C3 C2 H2 119.8
O1 C3 C2 115.56(16)
O1 C3 C4 124.51(15)
C4 C3 C2 119.92(15)
C3 C4 H4 120.3
C3 C4 C5 119.49(16)
C5 C4 H4 120.3
C4 C5 H5 119.4
C4 C5 C6 121.18(17)
C6 C5 H5 119.4
C1 C6 C8 121.84(15)
C5 C6 C1 118.72(15)
C5 C6 C8 119.43(16)
O1 C7 H7A 109.5
O1 C7 H7B 109.5
O1 C7 H7C 109.5
H7A C7 H7B 109.5
H7A C7 H7C 109.5
H7B C7 H7C 109.5
N1 C8 C6 124.13(15)
N2 C8 N1 114.26(14)
N2 C8 C6 121.57(15)
N1 C9 N3 109.80(13)
N1 C9 C10 123.62(15)
N3 C9 C10 126.54(14)
C11 C10 C9 119.24(14)
C11 C10 C15 119.76(15)
C15 C10 C9 121.00(17)
C10 C11 H11 119.9
C12 C11 C10 120.23(15)
C12 C11 H11 119.9
C11 C12 H12 119.9
C11 C12 C13 120.13(18)
C13 C12 H12 119.9
C12 C13 H13 120.1
C14 C13 C12 119.87(16)
C14 C13 H13 120.1
C13 C14 H14 119.8
C13 C14 C15 120.39(16)
C15 C14 H14 119.8
C10 C15 H15 120.2
C14 C15 C10 119.57(18)
C14 C15 H15 120.2
C17 C16 N3 120.52(16)
C17 C16 C21 120.84(16)
C21 C16 N3 118.53(16)
C16 C17 H17 120.4
C16 C17 C18 119.14(18)
C18 C17 H17 120.4
C17 C18 H18 119.9
C19 C18 C17 120.14(18)
C19 C18 H18 119.9
C18 C19 H19 119.8
C18 C19 C20 120.38(17)
C20 C19 H19 119.8
C19 C20 H20 120.0
C19 C20 C21 119.97(18)
C21 C20 H20 120.0
C16 C21 H21 120.2
C20 C21 C16 119.50(17)
C20 C21 H21 120.2

loop_
_geom_bond_atom_site_label_1
_geom_bond_atom_site_label_2
_geom_bond_distance
O1 C3 1.370(2)
O1 C7 1.427(2)
N1 C8 1.361(2)
N1 C9 1.344(2)
N2 N3 1.3561(19)
N2 C8 1.336(2)
N3 C9 1.350(2)
N3 C16 1.444(2)
C1 H1 0.9500
C1 C2 1.380(2)
C1 C6 1.396(2)
C2 H2 0.9500
C2 C3 1.391(2)
C3 C4 1.385(3)
C4 H4 0.9500
C4 C5 1.386(2)
C5 H5 0.9500
C5 C6 1.390(2)
C6 C8 1.469(2)
C7 H7A 0.9800
C7 H7B 0.9800
C7 H7C 0.9800
C9 C10 1.459(2)
C10 C11 1.382(3)
C10 C15 1.395(2)
C11 H11 0.9500
C11 C12 1.379(2)
C12 H12 0.9500
C12 C13 1.384(2)
C13 H13 0.9500
C13 C14 1.380(3)
C14 H14 0.9500
C14 C15 1.383(3)
C15 H15 0.9500
C16 C17 1.382(3)
C16 C21 1.385(2)
C17 H17 0.9500
C17 C18 1.388(3)
C18 H18 0.9500
C18 C19 1.379(3)
C19 H19 0.9500
C19 C20 1.380(3)
C20 H20 0.9500
C20 C21 1.382(2)
C21 H21 0.9500

loop_
_geom_torsion_atom_site_label_1
_geom_torsion_atom_site_label_2
_geom_torsion_atom_site_label_3
_geom_torsion_atom_site_label_4
_geom_torsion
O1 C3 C4 C5 -178.63(17)
N1 C9 C10 C11 36.2(2)
N1 C9 C10 C15 -144.09(17)
N2 N3 C9 N1 0.30(19)
N2 N3 C9 C10 178.09(16)
N2 N3 C16 C17 -122.25(18)
N2 N3 C16 C21 54.0(2)
N3 N2 C8 N1 0.36(19)
N3 N2 C8 C6 -177.48(15)
N3 C9 C10 C11 -141.32(18)
N3 C9 C10 C15 38.4(3)
N3 C16 C17 C18 176.20(15)
N3 C16 C21 C20 -174.88(14)
C1 C2 C3 O1 178.49(16)
C1 C2 C3 C4 -0.5(3)
C1 C6 C8 N1 9.3(3)
C1 C6 C8 N2 -173.08(17)
C2 C1 C6 C5 -0.1(3)
C2 C1 C6 C8 -179.50(16)
C2 C3 C4 C5 0.2(3)
C3 C4 C5 C6 0.1(3)
C4 C5 C6 C1 -0.2(3)
C4 C5 C6 C8 179.28(17)
C5 C6 C8 N1 -170.12(16)
C5 C6 C8 N2 7.5(3)
C6 C1 C2 C3 0.4(3)
C7 O1 C3 C2 -175.79(17)
C7 O1 C3 C4 3.1(3)
C8 N1 C9 N3 -0.07(18)
C8 N1 C9 C10 -177.94(16)
C8 N2 N3 C9 -0.39(18)
C8 N2 N3 C16 174.63(15)
C9 N1 C8 N2 -0.19(19)
C9 N1 C8 C6 177.59(16)
C9 N3 C16 C17 51.6(3)
C9 N3 C16 C21 -132.15(19)
C9 C10 C11 C12 177.51(16)
C9 C10 C15 C14 -177.86(16)
C10 C11 C12 C13 0.6(3)
C11 C10 C15 C14 1.9(3)
C11 C12 C13 C14 1.4(3)
C12 C13 C14 C15 -1.8(3)
C13 C14 C15 C10 0.1(3)
C15 C10 C11 C12 -2.2(3)
C16 N3 C9 N1 -173.98(16)
C16 N3 C9 C10 3.8(3)
C16 C17 C18 C19 -1.4(3)
C17 C16 C21 C20 1.4(2)
C17 C18 C19 C20 1.5(3)
C18 C19 C20 C21 -0.1(3)
C19 C20 C21 C16 -1.4(2)
C21 C16 C17 C18 0.0(2)
